data_2104682
loop_
_publ_author_name
'Gallagher, John F.'
'Alley, Steven'
'Brosnan, Marianne'
'Lough, Alan J.'

_publ_section_title
;
 1,1'-Fc(4-C~6~H~4~CO~2~Et)~2~ and its unusual salt derivative with
 <i>Z</i>' = 5,
 <i>catena</i>-[Na^+^]~2~[1,1'-Fc(4-C~6~H~4~CO~2~^{-^})~2~]&#x00B7;0.6H~2~O
 [1,1'-Fc = (\h^5^-(C~5~H~4~)~2~Fe]
;
_journal_coeditor_code BK5092
_journal_issue 2
_journal_name_full 'Acta Crystallographica Section B'
_journal_page_first 196
_journal_page_last 205
_journal_paper_doi 10.1107/S0108768110004040
_journal_volume 66
_journal_year 2010
_chemical_formula_moiety 'C28 H26 Fe O4 '
_chemical_formula_sum 'C28 H26 Fe O4'
_chemical_formula_weight 482.34
_chemical_melting_point 406
_chemical_name_common 1,1'-bis-[ethyl(para-benzoate)]ferrocene
_chemical_name_systematic
;
1,1'-bis-[ethyl(para-benzoate)]ferrocene
;
_space_group_IT_number 2
_symmetry_cell_setting triclinic
_symmetry_space_group_name_Hall '-P 1'
_symmetry_space_group_name_H-M 'P -1'
_atom_sites_solution_hydrogens geom
_atom_sites_solution_primary direct
_atom_sites_solution_secondary difmap
_cell_angle_alpha 83.683(2)
_cell_angle_beta 82.200(3)
_cell_angle_gamma 89.460(3)
_cell_formula_units_Z 4
_cell_length_a 9.1028(3)
_cell_length_b 9.6826(5)
_cell_length_c 25.3805(12)
_cell_measurement_reflns_used 41798
_cell_measurement_temperature 150.0(10)
_cell_measurement_theta_max 27.48
_cell_measurement_theta_min 2.55
_cell_volume 2202.82(17)
_computing_cell_refinement 'DENZO-SMN (Otwinowski and Minor, 1997)'
_computing_data_collection 'kappaCCD Server software (Nonius, 1997)'
_computing_data_reduction 'DENZO-SMN (Otwinowski and Minor, 1997)'
_computing_molecular_graphics 'PLATON (Spek, 2009), ORTEX (McArdle, 1995)'
_computing_publication_material 'SHELXL97 and PREP8 (Ferguson, 1998)'
_computing_structure_refinement 'SHELXL97 (Sheldrick, 2008)'
_computing_structure_solution 'SHELXS97 (Sheldrick, 2008)'
_diffrn_ambient_temperature 150.0(10)
_diffrn_measured_fraction_theta_full 0.974
_diffrn_measured_fraction_theta_max 0.974
_diffrn_measurement_device Kappa-CCD
_diffrn_measurement_method '\f, \w scans with \k offsets'
_diffrn_radiation_monochromator graphite
_diffrn_radiation_source 'X-ray tube'
_diffrn_radiation_type 'Molybdenum K\a'
_diffrn_radiation_wavelength 0.71073
_diffrn_reflns_av_R_equivalents 0.0590
_diffrn_reflns_av_sigmaI/netI 0.0785
_diffrn_reflns_limit_h_max 11
_diffrn_reflns_limit_h_min -11
_diffrn_reflns_limit_k_max 12
_diffrn_reflns_limit_k_min -12
_diffrn_reflns_limit_l_max 32
_diffrn_reflns_limit_l_min -29
_diffrn_reflns_number 19022
_diffrn_reflns_theta_full 27.44
_diffrn_reflns_theta_max 27.44
_diffrn_reflns_theta_min 2.60
_diffrn_standards_decay_% 1
_exptl_absorpt_coefficient_mu 0.719
_exptl_absorpt_correction_T_max 0.938
_exptl_absorpt_correction_T_min 0.638
_exptl_absorpt_correction_type multi-scan
_exptl_absorpt_process_details '(SORTAV; Blessing, 1995)'
_exptl_crystal_colour orange
_exptl_crystal_density_diffrn 1.454
_exptl_crystal_density_meas ?
_exptl_crystal_description block
_exptl_crystal_F_000 1008
_exptl_crystal_size_max 0.30
_exptl_crystal_size_mid 0.26
_exptl_crystal_size_min 0.24
_refine_diff_density_max 0.59
_refine_diff_density_min -0.81
_refine_ls_extinction_method none
_refine_ls_goodness_of_fit_ref 1.021
_refine_ls_hydrogen_treatment constr
_refine_ls_matrix_type full
_refine_ls_number_parameters 599
_refine_ls_number_reflns 9803
_refine_ls_number_restraints 0
_refine_ls_restrained_S_all 1.021
_refine_ls_R_factor_all 0.0963
_refine_ls_R_factor_gt 0.0536
_refine_ls_shift/su_max 0.001
_refine_ls_shift/su_mean 0.000
_refine_ls_structure_factor_coef Fsqd
_refine_ls_weighting_details 'w=1/[\s^2^(Fo^2^)+(0.0574P)^2^+1.0996P] where P=(Fo^2^+2Fc^2^)/3'
_refine_ls_weighting_scheme calc
_refine_ls_wR_factor_gt 0.1197
_refine_ls_wR_factor_ref 0.1416
_reflns_number_gt 6524
_reflns_number_total 9803
_reflns_threshold_expression I>2\s(I)
_cod_data_source_file bk5092.cif
_cod_data_source_block I
_cod_original_sg_symbol_Hall '-p 1'
_cod_database_code 2104682
_cod_database_fobs_code 2104682

loop_
_symmetry_equiv_pos_as_xyz
'x, y, z'
'-x, -y, -z'

loop_
_atom_site_type_symbol
_atom_site_label
_atom_site_fract_x
_atom_site_fract_y
_atom_site_fract_z
_atom_site_U_iso_or_equiv
_atom_site_adp_type
_atom_site_calc_flag
_atom_site_refinement_flags
_atom_site_occupancy
_atom_site_disorder_assembly
_atom_site_disorder_group
Fe Fe1 0.84493(4) 0.00988(4) 0.409177(16) 0.02778(13) Uani d . 1 . .
C C1A 0.4449(3) -0.0212(3) 0.18070(13) 0.0336(7) Uani d . 1 . .
O O1A 0.3285(2) 0.0353(3) 0.17455(10) 0.0465(6) Uani d . 1 . .
O O2A 0.5268(2) -0.0845(2) 0.14213(9) 0.0386(5) Uani d . 1 . .
C C2A 0.4592(4) -0.0952(4) 0.09390(14) 0.0451(9) Uani d . 1 . .
C C3A 0.5758(4) -0.1509(4) 0.05351(15) 0.0548(10) Uani d . 1 . .
C C4A 0.7924(3) 0.1822(3) 0.13216(13) 0.0345(7) Uani d . 1 . .
O O3A 0.8637(2) 0.1327(3) 0.09508(9) 0.0447(6) Uani d . 1 . .
O O4A 0.6619(2) 0.2466(2) 0.12887(9) 0.0408(6) Uani d . 1 . .
C C5A 0.6105(4) 0.2630(4) 0.07670(14) 0.0453(9) Uani d . 1 . .
C C6A 0.6718(4) 0.3952(4) 0.04494(15) 0.0562(10) Uani d . 1 . .
C C11A 0.6680(3) -0.0835(3) 0.38354(12) 0.0310(7) Uani d . 1 . .
C C12A 0.7721(3) -0.1851(3) 0.40030(13) 0.0336(7) Uani d . 1 . .
C C13A 0.7875(4) -0.1735(3) 0.45488(13) 0.0375(8) Uani d . 1 . .
C C14A 0.6928(4) -0.0646(4) 0.47194(13) 0.0386(8) Uani d . 1 . .
C C15A 0.6208(3) -0.0084(3) 0.42865(12) 0.0337(7) Uani d . 1 . .
C C21A 0.9510(3) 0.1392(3) 0.34537(12) 0.0277(6) Uani d . 1 . .
C C22A 1.0516(3) 0.0397(3) 0.36607(12) 0.0299(7) Uani d . 1 . .
C C23A 1.0562(3) 0.0561(3) 0.42081(13) 0.0360(7) Uani d . 1 . .
C C24A 0.9572(3) 0.1651(3) 0.43478(13) 0.0350(7) Uani d . 1 . .
C C25A 0.8911(3) 0.2158(3) 0.38870(12) 0.0330(7) Uani d . 1 . .
C C31A 0.6168(3) -0.0625(3) 0.33096(12) 0.0287(7) Uani d . 1 . .
C C32A 0.4928(3) 0.0195(3) 0.32244(13) 0.0336(7) Uani d . 1 . .
C C33A 0.4405(3) 0.0335(3) 0.27363(13) 0.0346(7) Uani d . 1 . .
C C34A 0.5103(3) -0.0327(3) 0.23110(12) 0.0308(7) Uani d . 1 . .
C C35A 0.6361(3) -0.1123(3) 0.23856(13) 0.0316(7) Uani d . 1 . .
C C36A 0.6888(3) -0.1253(3) 0.28750(12) 0.0314(7) Uani d . 1 . .
C C41A 0.9122(3) 0.1554(3) 0.29065(12) 0.0271(6) Uani d . 1 . .
C C42A 0.7884(3) 0.2314(3) 0.27784(12) 0.0311(7) Uani d . 1 . .
C C43A 0.7495(3) 0.2428(3) 0.22672(12) 0.0314(7) Uani d . 1 . .
C C44A 0.8351(3) 0.1785(3) 0.18676(12) 0.0305(7) Uani d . 1 . .
C C45A 0.9608(3) 0.1051(3) 0.19864(12) 0.0321(7) Uani d . 1 . .
C C46A 0.9983(3) 0.0934(3) 0.24991(12) 0.0301(7) Uani d . 1 . .
Fe Fe2 0.34538(5) 0.53479(4) 0.409408(17) 0.02833(13) Uani d . 1 . .
C C1B -0.0534(3) 0.6795(3) 0.17885(13) 0.0359(7) Uani d . 1 . .
O O1B -0.1699(2) 0.6275(3) 0.17297(10) 0.0490(6) Uani d . 1 . .
O O2B 0.0314(2) 0.7585(2) 0.13973(9) 0.0401(5) Uani d . 1 . .
C C2B -0.0300(4) 0.7909(4) 0.08973(14) 0.0448(9) Uani d . 1 . .
C C3B 0.0910(4) 0.8581(4) 0.04959(15) 0.0542(10) Uani d . 1 . .
C C4B 0.2901(3) 0.4870(3) 0.13475(13) 0.0341(7) Uani d . 1 . .
O O3B 0.3586(2) 0.5549(3) 0.09636(9) 0.0439(6) Uani d . 1 . .
O O4B 0.1620(2) 0.4215(2) 0.13311(9) 0.0417(6) Uani d . 1 . .
C C5B 0.1073(4) 0.4287(4) 0.08209(14) 0.0470(9) Uani d . 1 . .
C C6B 0.1741(5) 0.3169(4) 0.05040(16) 0.0581(11) Uani d . 1 . .
C C11B 0.1656(3) 0.6395(3) 0.38239(13) 0.0319(7) Uani d . 1 . .
C C12B 0.1200(3) 0.5414(3) 0.42822(13) 0.0338(7) Uani d . 1 . .
C C13B 0.1896(3) 0.5761(4) 0.47148(13) 0.0382(8) Uani d . 1 . .
C C14B 0.2819(4) 0.6948(4) 0.45348(14) 0.0416(8) Uani d . 1 . .
C C15B 0.2677(3) 0.7339(3) 0.39874(13) 0.0341(7) Uani d . 1 . .
C C21B 0.4546(3) 0.4364(3) 0.34707(12) 0.0285(7) Uani d . 1 . .
C C22B 0.3986(3) 0.3389(3) 0.39187(12) 0.0319(7) Uani d . 1 . .
C C23B 0.4639(4) 0.3688(3) 0.43721(13) 0.0367(7) Uani d . 1 . .
C C24B 0.5587(3) 0.4872(3) 0.42151(12) 0.0338(7) Uani d . 1 . .
C C25B 0.5523(3) 0.5278(3) 0.36661(12) 0.0305(7) Uani d . 1 . .
C C31B 0.1157(3) 0.6448(3) 0.32979(12) 0.0295(7) Uani d . 1 . .
C C32B 0.1865(3) 0.7297(3) 0.28561(12) 0.0312(7) Uani d . 1 . .
C C33B 0.1350(3) 0.7407(3) 0.23673(13) 0.0330(7) Uani d . 1 . .
C C34B 0.0108(3) 0.6651(3) 0.22972(13) 0.0315(7) Uani d . 1 . .
C C35B -0.0594(3) 0.5777(3) 0.27279(13) 0.0345(7) Uani d . 1 . .
C C36B -0.0081(3) 0.5676(3) 0.32205(13) 0.0338(7) Uani d . 1 . .
C C41B 0.4157(3) 0.4449(3) 0.29270(12) 0.0271(6) Uani d . 1 . .
C C42B 0.5000(3) 0.5258(3) 0.25020(12) 0.0304(7) Uani d . 1 . .
C C43B 0.4603(3) 0.5363(3) 0.19919(12) 0.0317(7) Uani d . 1 . .
C C44B 0.3350(3) 0.4677(3) 0.18899(12) 0.0302(7) Uani d . 1 . .
C C45B 0.2515(3) 0.3855(3) 0.23091(12) 0.0320(7) Uani d . 1 . .
C C46B 0.2907(3) 0.3747(3) 0.28152(13) 0.0319(7) Uani d . 1 . .
H H2A1 0.4253 -0.0028 0.0797 0.054 Uiso calc R 1 . .
H H2A2 0.3726 -0.1588 0.1019 0.054 Uiso calc R 1 . .
H H3A1 0.6582 -0.0844 0.0443 0.082 Uiso calc R 1 . .
H H3A2 0.5323 -0.1647 0.0212 0.082 Uiso calc R 1 . .
H H3A3 0.6125 -0.2398 0.0688 0.082 Uiso calc R 1 . .
H H5A1 0.5008 0.2654 0.0814 0.054 Uiso calc R 1 . .
H H5A2 0.6431 0.1827 0.0571 0.054 Uiso calc R 1 . .
H H6A1 0.6434 0.4741 0.0652 0.084 Uiso calc R 1 . .
H H6A2 0.6316 0.4081 0.0108 0.084 Uiso calc R 1 . .
H H6A3 0.7801 0.3897 0.0381 0.084 Uiso calc R 1 . .
H H12A 0.8226 -0.2495 0.3787 0.040 Uiso calc R 1 . .
H H13A 0.8496 -0.2285 0.4759 0.045 Uiso calc R 1 . .
H H14A 0.6801 -0.0346 0.5067 0.046 Uiso calc R 1 . .
H H15A 0.5525 0.0664 0.4292 0.040 Uiso calc R 1 . .
H H22A 1.1063 -0.0264 0.3465 0.036 Uiso calc R 1 . .
H H23A 1.1148 0.0037 0.4440 0.043 Uiso calc R 1 . .
H H24A 0.9384 0.1982 0.4689 0.042 Uiso calc R 1 . .
H H25A 0.8198 0.2879 0.3869 0.040 Uiso calc R 1 . .
H H32A 0.4439 0.0663 0.3508 0.040 Uiso calc R 1 . .
H H33A 0.3557 0.0891 0.2690 0.042 Uiso calc R 1 . .
H H35A 0.6857 -0.1577 0.2099 0.038 Uiso calc R 1 . .
H H36A 0.7758 -0.1780 0.2917 0.038 Uiso calc R 1 . .
H H42A 0.7297 0.2761 0.3048 0.037 Uiso calc R 1 . .
H H43A 0.6644 0.2945 0.2189 0.038 Uiso calc R 1 . .
H H45A 1.0211 0.0628 0.1714 0.038 Uiso calc R 1 . .
H H46A 1.0840 0.0425 0.2576 0.036 Uiso calc R 1 . .
H H2B1 -0.1150 0.8547 0.0948 0.054 Uiso calc R 1 . .
H H2B2 -0.0646 0.7049 0.0774 0.054 Uiso calc R 1 . .
H H3B1 0.1228 0.9441 0.0619 0.081 Uiso calc R 1 . .
H H3B2 0.0543 0.8796 0.0151 0.081 Uiso calc R 1 . .
H H3B3 0.1753 0.7946 0.0455 0.081 Uiso calc R 1 . .
H H5B1 0.1320 0.5206 0.0618 0.056 Uiso calc R 1 . .
H H5B2 -0.0020 0.4182 0.0879 0.056 Uiso calc R 1 . .
H H6B1 0.2808 0.3341 0.0407 0.087 Uiso calc R 1 . .
H H6B2 0.1274 0.3168 0.0178 0.087 Uiso calc R 1 . .
H H6B3 0.1580 0.2265 0.0719 0.087 Uiso calc R 1 . .
H H12B 0.0537 0.4655 0.4293 0.041 Uiso calc R 1 . .
H H13B 0.1772 0.5285 0.5066 0.046 Uiso calc R 1 . .
H H14B 0.3420 0.7398 0.4743 0.050 Uiso calc R 1 . .
H H15B 0.3173 0.8096 0.3766 0.041 Uiso calc R 1 . .
H H22B 0.3294 0.2663 0.3913 0.038 Uiso calc R 1 . .
H H23B 0.4474 0.3188 0.4719 0.044 Uiso calc R 1 . .
H H24B 0.6156 0.5307 0.4438 0.041 Uiso calc R 1 . .
H H25B 0.6048 0.6040 0.3459 0.037 Uiso calc R 1 . .
H H32B 0.2721 0.7811 0.2894 0.037 Uiso calc R 1 . .
H H33B 0.1845 0.8003 0.2076 0.040 Uiso calc R 1 . .
H H35B -0.1432 0.5245 0.2684 0.041 Uiso calc R 1 . .
H H36B -0.0575 0.5076 0.3511 0.041 Uiso calc R 1 . .
H H42B 0.5852 0.5740 0.2565 0.037 Uiso calc R 1 . .
H H43B 0.5192 0.5908 0.1708 0.038 Uiso calc R 1 . .
H H45B 0.1670 0.3367 0.2243 0.038 Uiso calc R 1 . .
H H46B 0.2323 0.3188 0.3096 0.038 Uiso calc R 1 . .

loop_
_atom_site_aniso_label
_atom_site_aniso_U_11
_atom_site_aniso_U_22
_atom_site_aniso_U_33
_atom_site_aniso_U_12
_atom_site_aniso_U_13
_atom_site_aniso_U_23
Fe1 0.0318(2) 0.0230(2) 0.0277(2) -0.00055(17) -0.00045(18) -0.00320(18)
C1A 0.0327(17) 0.0274(17) 0.0401(19) -0.0037(13) -0.0015(14) -0.0043(14)
O1A 0.0328(13) 0.0566(17) 0.0514(16) 0.0104(11) -0.0103(11) -0.0073(12)
O2A 0.0391(13) 0.0420(14) 0.0381(13) 0.0033(10) -0.0125(10) -0.0105(10)
C2A 0.044(2) 0.051(2) 0.044(2) 0.0007(16) -0.0185(16) -0.0084(17)
C3A 0.065(3) 0.061(3) 0.043(2) 0.006(2) -0.0162(19) -0.0141(19)
C4A 0.0336(17) 0.0299(18) 0.0388(19) -0.0001(13) -0.0041(14) 0.0004(14)
O3A 0.0427(14) 0.0577(17) 0.0349(13) 0.0105(11) -0.0071(11) -0.0090(12)
O4A 0.0397(13) 0.0457(15) 0.0382(13) 0.0105(10) -0.0109(10) -0.0030(11)
C5A 0.044(2) 0.053(2) 0.041(2) 0.0033(16) -0.0166(16) -0.0022(17)
C6A 0.066(3) 0.059(3) 0.044(2) 0.010(2) -0.0163(19) 0.0033(19)
C11A 0.0312(16) 0.0247(16) 0.0359(18) -0.0033(12) 0.0002(13) -0.0036(13)
C12A 0.0392(18) 0.0217(16) 0.0398(19) -0.0054(13) -0.0050(14) -0.0030(13)
C13A 0.0446(19) 0.0273(18) 0.0393(19) -0.0067(14) -0.0073(15) 0.0051(14)
C14A 0.0427(19) 0.043(2) 0.0275(17) -0.0111(15) 0.0052(14) -0.0034(14)
C15A 0.0309(16) 0.0341(18) 0.0345(18) 0.0008(13) 0.0031(13) -0.0055(14)
C21A 0.0300(16) 0.0228(16) 0.0289(16) -0.0037(12) 0.0004(12) -0.0015(12)
C22A 0.0289(16) 0.0272(17) 0.0326(17) -0.0002(12) -0.0020(13) -0.0019(13)
C23A 0.0377(18) 0.0362(19) 0.0339(18) -0.0037(14) -0.0067(14) -0.0004(14)
C24A 0.0432(18) 0.0307(18) 0.0324(18) -0.0090(14) -0.0046(14) -0.0090(14)
C25A 0.0407(18) 0.0199(16) 0.0366(18) -0.0027(13) 0.0009(14) -0.0023(13)
C31A 0.0306(16) 0.0184(15) 0.0361(17) -0.0037(11) -0.0004(13) -0.0035(12)
C32A 0.0306(16) 0.0294(18) 0.0407(19) 0.0010(13) -0.0002(14) -0.0091(14)
C33A 0.0266(16) 0.0271(17) 0.050(2) 0.0019(12) -0.0029(14) -0.0082(14)
C34A 0.0300(16) 0.0227(16) 0.0391(18) -0.0052(12) -0.0034(13) -0.0018(13)
C35A 0.0334(16) 0.0240(16) 0.0372(18) 0.0028(12) -0.0027(13) -0.0054(13)
C36A 0.0317(16) 0.0230(16) 0.0394(19) 0.0026(12) -0.0032(14) -0.0053(13)
C41A 0.0267(15) 0.0211(15) 0.0318(16) -0.0013(11) 0.0001(12) -0.0006(12)
C42A 0.0348(17) 0.0213(16) 0.0357(18) 0.0022(12) -0.0003(13) -0.0016(13)
C43A 0.0300(16) 0.0237(16) 0.0388(18) 0.0039(12) -0.0028(13) 0.0012(13)
C44A 0.0298(16) 0.0283(17) 0.0316(17) -0.0023(12) -0.0009(13) 0.0009(13)
C45A 0.0274(16) 0.0316(18) 0.0351(18) 0.0020(12) 0.0024(13) -0.0030(13)
C46A 0.0275(15) 0.0280(17) 0.0335(17) -0.0005(12) -0.0016(13) -0.0006(13)
Fe2 0.0319(2) 0.0232(2) 0.0289(2) 0.00311(17) -0.00033(18) -0.00337(18)
C1B 0.0318(17) 0.0310(18) 0.047(2) 0.0085(13) -0.0059(15) -0.0114(15)
O1B 0.0345(13) 0.0568(17) 0.0584(17) -0.0027(11) -0.0119(11) -0.0106(13)
O2B 0.0402(13) 0.0435(14) 0.0388(13) 0.0014(10) -0.0144(10) -0.0029(11)
C2B 0.049(2) 0.049(2) 0.042(2) 0.0061(16) -0.0218(17) -0.0079(17)
C3B 0.066(3) 0.055(3) 0.044(2) -0.0015(19) -0.0206(19) -0.0010(18)
C4B 0.0337(17) 0.0309(18) 0.0388(19) 0.0005(13) -0.0059(14) -0.0070(14)
O3B 0.0429(14) 0.0538(16) 0.0353(13) -0.0083(11) -0.0066(11) -0.0038(11)
O4B 0.0419(13) 0.0465(15) 0.0389(14) -0.0077(10) -0.0103(10) -0.0081(11)
C5B 0.046(2) 0.054(2) 0.044(2) -0.0042(17) -0.0159(17) -0.0076(18)
C6B 0.070(3) 0.061(3) 0.049(2) -0.005(2) -0.019(2) -0.017(2)
C11B 0.0301(16) 0.0256(17) 0.0386(18) 0.0055(12) 0.0003(13) -0.0046(13)
C12B 0.0305(16) 0.0308(18) 0.0373(18) 0.0014(13) 0.0050(14) -0.0023(14)
C13B 0.0398(19) 0.040(2) 0.0310(18) 0.0097(15) 0.0079(14) -0.0040(14)
C14B 0.046(2) 0.040(2) 0.042(2) 0.0125(15) -0.0061(16) -0.0159(16)
C15B 0.0364(17) 0.0231(16) 0.043(2) 0.0073(13) -0.0029(14) -0.0065(14)
C21B 0.0296(16) 0.0215(16) 0.0336(17) 0.0055(12) 0.0003(13) -0.0061(12)
C22B 0.0387(17) 0.0219(16) 0.0344(18) 0.0039(12) -0.0014(14) -0.0049(13)
C23B 0.0461(19) 0.0295(18) 0.0329(18) 0.0092(14) -0.0022(15) -0.0012(14)
C24B 0.0343(17) 0.0370(19) 0.0311(18) 0.0043(13) -0.0064(13) -0.0065(14)
C25B 0.0288(16) 0.0311(17) 0.0313(17) 0.0022(12) -0.0025(13) -0.0036(13)
C31B 0.0300(16) 0.0206(15) 0.0370(18) 0.0032(12) -0.0002(13) -0.0053(13)
C32B 0.0308(16) 0.0256(17) 0.0375(18) -0.0002(12) -0.0039(13) -0.0050(13)
C33B 0.0296(16) 0.0287(17) 0.0399(19) 0.0001(12) 0.0001(14) -0.0061(14)
C34B 0.0284(16) 0.0285(17) 0.0387(18) 0.0075(12) -0.0049(13) -0.0084(14)
C35B 0.0290(16) 0.0265(17) 0.048(2) 0.0001(12) -0.0047(14) -0.0053(14)
C36B 0.0309(16) 0.0231(16) 0.045(2) 0.0016(12) 0.0013(14) -0.0019(14)
C41B 0.0321(16) 0.0195(15) 0.0300(16) 0.0054(11) -0.0008(13) -0.0080(12)
C42B 0.0284(16) 0.0275(17) 0.0363(18) 0.0000(12) -0.0031(13) -0.0090(13)
C43B 0.0311(16) 0.0305(17) 0.0317(17) 0.0014(13) 0.0005(13) -0.0019(13)
C44B 0.0301(16) 0.0275(17) 0.0342(17) 0.0024(12) -0.0024(13) -0.0120(13)
C45B 0.0338(17) 0.0256(17) 0.0379(19) -0.0021(13) -0.0045(14) -0.0086(13)
C46B 0.0385(17) 0.0200(16) 0.0363(18) -0.0017(12) 0.0003(14) -0.0055(13)

loop_
_atom_type_symbol
_atom_type_description
_atom_type_scat_dispersion_real
_atom_type_scat_dispersion_imag
_atom_type_scat_source
C C 0.0033 0.0016 'International Tables Vol C Tables 4.2.6.8 and 6.1.1.4'
H H 0.0000 0.0000 'International Tables Vol C Tables 4.2.6.8 and 6.1.1.4'
O O 0.0106 0.0060 'International Tables Vol C Tables 4.2.6.8 and 6.1.1.4'
Fe Fe 0.3463 0.8444 'International Tables Vol C Tables 4.2.6.8 and 6.1.1.4'

loop_
_geom_angle_atom_site_label_1
_geom_angle_atom_site_label_2
_geom_angle_atom_site_label_3
_geom_angle_site_symmetry_1
_geom_angle_site_symmetry_3
_geom_angle
_geom_angle_publ_flag
C14A Fe1 C24A . . 106.52(13) ?
C14A Fe1 C25A . . 123.63(13) ?
C24A Fe1 C25A . . 40.94(13) ?
C14A Fe1 C15A . . 40.52(13) ?
C24A Fe1 C15A . . 120.44(13) ?
C25A Fe1 C15A . . 107.03(13) ?
C14A Fe1 C13A . . 40.86(13) ?
C24A Fe1 C13A . . 123.47(13) ?
C25A Fe1 C13A . . 160.44(13) ?
C15A Fe1 C13A . . 68.66(13) ?
C14A Fe1 C23A . . 120.60(13) ?
C24A Fe1 C23A . . 40.84(13) ?
C25A Fe1 C23A . . 68.83(13) ?
C15A Fe1 C23A . . 155.82(13) ?
C13A Fe1 C23A . . 106.85(13) ?
C14A Fe1 C22A . . 156.42(13) ?
C24A Fe1 C22A . . 68.52(12) ?
C25A Fe1 C22A . . 68.66(12) ?
C15A Fe1 C22A . . 162.01(12) ?
C13A Fe1 C22A . . 121.29(13) ?
C23A Fe1 C22A . . 40.63(12) ?
C14A Fe1 C12A . . 68.43(13) ?
C24A Fe1 C12A . . 160.92(13) ?
C25A Fe1 C12A . . 157.14(13) ?
C15A Fe1 C12A . . 68.48(13) ?
C13A Fe1 C12A . . 40.81(12) ?
C23A Fe1 C12A . . 124.57(13) ?
C22A Fe1 C12A . . 108.31(12) ?
C14A Fe1 C21A . . 161.10(13) ?
C24A Fe1 C21A . . 68.80(12) ?
C25A Fe1 C21A . . 41.00(11) ?
C15A Fe1 C21A . . 124.81(12) ?
C13A Fe1 C21A . . 156.94(13) ?
C23A Fe1 C21A . . 68.61(12) ?
C22A Fe1 C21A . . 40.64(12) ?
C12A Fe1 C21A . . 121.90(12) ?
C14A Fe1 C11A . . 68.59(13) ?
C24A Fe1 C11A . . 156.52(13) ?
C25A Fe1 C11A . . 121.32(13) ?
C15A Fe1 C11A . . 40.99(12) ?
C13A Fe1 C11A . . 68.77(13) ?
C23A Fe1 C11A . . 161.55(13) ?
C22A Fe1 C11A . . 125.12(12) ?
C12A Fe1 C11A . . 40.61(12) ?
C21A Fe1 C11A . . 107.99(12) ?
O1A C1A O2A . . 122.9(3) no
O1A C1A C34A . . 124.3(3) no
O2A C1A C34A . . 112.7(3) no
C1A O2A C2A . . 115.9(2) no
O2A C2A C3A . . 107.2(3) no
O3A C4A O4A . . 123.5(3) no
O3A C4A C44A . . 125.1(3) no
O4A C4A C44A . . 111.4(3) no
C4A O4A C5A . . 117.0(3) no
O4A C5A C6A . . 110.1(3) no
C12A C11A C15A . . 106.7(3) ?
C12A C11A C31A . . 126.5(3) ?
C15A C11A C31A . . 126.7(3) ?
C12A C11A Fe1 . . 69.09(17) ?
C15A C11A Fe1 . . 68.38(17) ?
C31A C11A Fe1 . . 128.5(2) no
C13A C12A C11A . . 108.7(3) ?
C13A C12A Fe1 . . 69.24(17) ?
C11A C12A Fe1 . . 70.30(17) ?
C14A C13A C12A . . 107.4(3) ?
C14A C13A Fe1 . . 69.30(18) ?
C12A C13A Fe1 . . 69.95(17) ?
C15A C14A C13A . . 108.6(3) ?
C15A C14A Fe1 . . 69.84(17) ?
C13A C14A Fe1 . . 69.84(17) ?
C14A C15A C11A . . 108.5(3) ?
C14A C15A Fe1 . . 69.64(17) ?
C11A C15A Fe1 . . 70.63(17) ?
C22A C21A C25A . . 107.0(3) ?
C22A C21A C41A . . 126.2(3) ?
C25A C21A C41A . . 126.8(3) ?
C22A C21A Fe1 . . 69.01(16) ?
C25A C21A Fe1 . . 68.38(16) ?
C41A C21A Fe1 . . 125.80(19) ?
C23A C22A C21A . . 108.8(3) ?
C23A C22A Fe1 . . 69.53(17) ?
C21A C22A Fe1 . . 70.35(16) ?
C22A C23A C24A . . 107.9(3) ?
C22A C23A Fe1 . . 69.84(17) ?
C24A C23A Fe1 . . 69.24(18) ?
C23A C24A C25A . . 108.2(3) ?
C23A C24A Fe1 . . 69.92(18) ?
C25A C24A Fe1 . . 69.57(16) ?
C24A C25A C21A . . 108.2(3) ?
C24A C25A Fe1 . . 69.49(17) ?
C21A C25A Fe1 . . 70.62(16) ?
C36A C31A C32A . . 117.5(3) ?
C36A C31A C11A . . 121.2(3) ?
C32A C31A C11A . . 121.3(3) ?
C33A C32A C31A . . 121.2(3) ?
C32A C33A C34A . . 120.9(3) ?
C33A C34A C35A . . 118.7(3) ?
C33A C34A C1A . . 118.8(3) ?
C35A C34A C1A . . 122.5(3) ?
C36A C35A C34A . . 120.2(3) ?
C35A C36A C31A . . 121.5(3) ?
C42A C41A C46A . . 118.0(3) ?
C42A C41A C21A . . 121.5(3) ?
C46A C41A C21A . . 120.5(3) ?
C43A C42A C41A . . 121.3(3) ?
C42A C43A C44A . . 119.9(3) ?
C45A C44A C43A . . 119.3(3) ?
C45A C44A C4A . . 119.2(3) ?
C43A C44A C4A . . 121.5(3) ?
C46A C45A C44A . . 120.3(3) ?
C45A C46A C41A . . 121.0(3) ?
O2A C2A H2A1 . . 110.3 ?
C3A C2A H2A1 . . 110.3 ?
O2A C2A H2A2 . . 110.3 ?
C3A C2A H2A2 . . 110.3 ?
H2A1 C2A H2A2 . . 108.5 ?
C2A C3A H3A1 . . 109.5 ?
C2A C3A H3A2 . . 109.5 ?
H3A1 C3A H3A2 . . 109.5 ?
C2A C3A H3A3 . . 109.5 ?
H3A1 C3A H3A3 . . 109.5 ?
H3A2 C3A H3A3 . . 109.5 ?
O4A C5A H5A1 . . 109.6 ?
C6A C5A H5A1 . . 109.6 ?
O4A C5A H5A2 . . 109.6 ?
C6A C5A H5A2 . . 109.6 ?
H5A1 C5A H5A2 . . 108.1 ?
C5A C6A H6A1 . . 109.5 ?
C5A C6A H6A2 . . 109.5 ?
H6A1 C6A H6A2 . . 109.5 ?
C5A C6A H6A3 . . 109.5 ?
H6A1 C6A H6A3 . . 109.5 ?
H6A2 C6A H6A3 . . 109.5 ?
C13A C12A H12A . . 125.7 ?
C11A C12A H12A . . 125.7 ?
Fe1 C12A H12A . . 126.4 ?
C14A C13A H13A . . 126.3 ?
C12A C13A H13A . . 126.3 ?
Fe1 C13A H13A . . 126.0 ?
C15A C14A H14A . . 125.7 ?
C13A C14A H14A . . 125.7 ?
Fe1 C14A H14A . . 126.2 ?
C14A C15A H15A . . 125.7 ?
C11A C15A H15A . . 125.7 ?
Fe1 C15A H15A . . 125.6 ?
C23A C22A H22A . . 125.6 ?
C21A C22A H22A . . 125.6 ?
Fe1 C22A H22A . . 126.1 ?
C22A C23A H23A . . 126.1 ?
C24A C23A H23A . . 126.1 ?
Fe1 C23A H23A . . 126.4 ?
C23A C24A H24A . . 125.9 ?
C25A C24A H24A . . 125.9 ?
Fe1 C24A H24A . . 126.2 ?
C24A C25A H25A . . 125.9 ?
C21A C25A H25A . . 125.9 ?
Fe1 C25A H25A . . 125.6 ?
C33A C32A H32A . . 119.4 ?
C31A C32A H32A . . 119.4 ?
C32A C33A H33A . . 119.6 ?
C34A C33A H33A . . 119.6 ?
C36A C35A H35A . . 119.9 ?
C34A C35A H35A . . 119.9 ?
C35A C36A H36A . . 119.2 ?
C31A C36A H36A . . 119.2 ?
C43A C42A H42A . . 119.3 ?
C41A C42A H42A . . 119.3 ?
C42A C43A H43A . . 120.0 ?
C44A C43A H43A . . 120.0 ?
C46A C45A H45A . . 119.8 ?
C44A C45A H45A . . 119.8 ?
C45A C46A H46A . . 119.5 ?
C41A C46A H46A . . 119.5 ?
C22B Fe2 C23B . . 40.85(12) ?
C22B Fe2 C13B . . 123.24(13) ?
C23B Fe2 C13B . . 106.55(13) ?
C22B Fe2 C14B . . 159.73(13) ?
C23B Fe2 C14B . . 122.95(14) ?
C13B Fe2 C14B . . 40.86(13) ?
C22B Fe2 C12B . . 107.30(13) ?
C23B Fe2 C12B . . 121.07(13) ?
C13B Fe2 C12B . . 40.44(13) ?
C14B Fe2 C12B . . 68.54(13) ?
C22B Fe2 C25B . . 68.38(12) ?
C23B Fe2 C25B . . 68.17(13) ?
C13B Fe2 C25B . . 156.95(13) ?
C14B Fe2 C25B . . 121.77(13) ?
C12B Fe2 C25B . . 161.62(13) ?
C22B Fe2 C24B . . 68.87(13) ?
C23B Fe2 C24B . . 40.91(12) ?
C13B Fe2 C24B . . 120.93(13) ?
C14B Fe2 C24B . . 106.59(13) ?
C12B Fe2 C24B . . 156.51(13) ?
C25B Fe2 C24B . . 40.41(12) ?
C22B Fe2 C15B . . 158.12(13) ?
C23B Fe2 C15B . . 159.94(13) ?
C13B Fe2 C15B . . 68.40(13) ?
C14B Fe2 C15B . . 40.65(13) ?
C12B Fe2 C15B . . 68.51(12) ?
C25B Fe2 C15B . . 108.43(13) ?
C24B Fe2 C15B . . 123.68(13) ?
C22B Fe2 C21B . . 40.91(11) ?
C23B Fe2 C21B . . 68.75(12) ?
C13B Fe2 C21B . . 160.39(13) ?
C14B Fe2 C21B . . 157.66(13) ?
C12B Fe2 C21B . . 124.42(12) ?
C25B Fe2 C21B . . 40.71(11) ?
C24B Fe2 C21B . . 68.79(12) ?
C15B Fe2 C21B . . 122.49(12) ?
C22B Fe2 C11B . . 121.90(12) ?
C23B Fe2 C11B . . 157.18(13) ?
C13B Fe2 C11B . . 68.49(13) ?
C14B Fe2 C11B . . 68.78(13) ?
C12B Fe2 C11B . . 40.81(12) ?
C25B Fe2 C11B . . 125.06(12) ?
C24B Fe2 C11B . . 160.89(13) ?
C15B Fe2 C11B . . 40.92(12) ?
C21B Fe2 C11B . . 108.04(12) ?
O1B C1B O2B . . 123.4(3) no
O1B C1B C34B . . 124.3(3) no
O2B C1B C34B . . 112.3(3) no
C1B O2B C2B . . 116.3(2) no
O2B C2B C3B . . 107.2(3) no
O3B C4B O4B . . 123.5(3) no
O3B C4B C44B . . 124.8(3) no
O4B C4B C44B . . 111.6(3) no
C4B O4B C5B . . 117.4(3) no
O4B C5B C6B . . 110.7(3) no
C12B C11B C15B . . 106.5(3) ?
C12B C11B C31B . . 126.8(3) ?
C15B C11B C31B . . 126.7(3) ?
C12B C11B Fe2 . . 68.56(17) ?
C15B C11B Fe2 . . 68.70(17) ?
C31B C11B Fe2 . . 128.6(2) no
C13B C12B C11B . . 108.8(3) ?
C13B C12B Fe2 . . 69.72(17) ?
C11B C12B Fe2 . . 70.63(17) ?
C12B C13B C14B . . 108.4(3) ?
C12B C13B Fe2 . . 69.85(17) ?
C14B C13B Fe2 . . 69.59(17) ?
C15B C14B C13B . . 107.7(3) ?
C15B C14B Fe2 . . 69.91(17) ?
C13B C14B Fe2 . . 69.55(18) ?
C14B C15B C11B . . 108.6(3) ?
C14B C15B Fe2 . . 69.43(18) ?
C11B C15B Fe2 . . 70.38(17) ?
C25B C21B C22B . . 106.2(3) ?
C25B C21B C41B . . 126.6(3) ?
C22B C21B C41B . . 127.2(3) ?
C25B C21B Fe2 . . 68.77(16) ?
C22B C21B Fe2 . . 68.22(16) ?
C41B C21B Fe2 . . 125.9(2) ?
C23B C22B C21B . . 108.7(3) ?
C23B C22B Fe2 . . 69.83(17) ?
C21B C22B Fe2 . . 70.86(16) ?
C22B C23B C24B . . 108.1(3) ?
C22B C23B Fe2 . . 69.32(18) ?
C24B C23B Fe2 . . 69.75(18) ?
C25B C24B C23B . . 107.4(3) ?
C25B C24B Fe2 . . 69.78(17) ?
C23B C24B Fe2 . . 69.33(17) ?
C24B C25B C21B . . 109.6(3) ?
C24B C25B Fe2 . . 69.80(17) ?
C21B C25B Fe2 . . 70.52(16) ?
C32B C31B C36B . . 117.4(3) ?
C32B C31B C11B . . 121.4(3) ?
C36B C31B C11B . . 121.2(3) ?
C33B C32B C31B . . 121.6(3) ?
C32B C33B C34B . . 120.5(3) ?
C35B C34B C33B . . 118.9(3) ?
C35B C34B C1B . . 118.7(3) ?
C33B C34B C1B . . 122.3(3) ?
C36B C35B C34B . . 120.5(3) ?
C35B C36B C31B . . 121.1(3) ?
C42B C41B C46B . . 117.7(3) ?
C42B C41B C21B . . 121.1(3) ?
C46B C41B C21B . . 121.2(3) ?
C43B C42B C41B . . 120.7(3) ?
C42B C43B C44B . . 120.8(3) ?
C43B C44B C45B . . 118.9(3) ?
C43B C44B C4B . . 119.7(3) ?
C45B C44B C4B . . 121.4(3) ?
C46B C45B C44B . . 120.5(3) ?
C45B C46B C41B . . 121.4(3) ?
O2B C2B H2B1 . . 110.3 ?
C3B C2B H2B1 . . 110.3 ?
O2B C2B H2B2 . . 110.3 ?
C3B C2B H2B2 . . 110.3 ?
H2B1 C2B H2B2 . . 108.5 ?
C2B C3B H3B1 . . 109.5 ?
C2B C3B H3B2 . . 109.5 ?
H3B1 C3B H3B2 . . 109.5 ?
C2B C3B H3B3 . . 109.5 ?
H3B1 C3B H3B3 . . 109.5 ?
H3B2 C3B H3B3 . . 109.5 ?
O4B C5B H5B1 . . 109.5 ?
C6B C5B H5B1 . . 109.5 ?
O4B C5B H5B2 . . 109.5 ?
C6B C5B H5B2 . . 109.5 ?
H5B1 C5B H5B2 . . 108.1 ?
C5B C6B H6B1 . . 109.5 ?
C5B C6B H6B2 . . 109.5 ?
H6B1 C6B H6B2 . . 109.5 ?
C5B C6B H6B3 . . 109.5 ?
H6B1 C6B H6B3 . . 109.5 ?
H6B2 C6B H6B3 . . 109.5 ?
C13B C12B H12B . . 125.6 ?
C11B C12B H12B . . 125.6 ?
Fe2 C12B H12B . . 125.6 ?
C12B C13B H13B . . 125.8 ?
C14B C13B H13B . . 125.8 ?
Fe2 C13B H13B . . 126.3 ?
C15B C14B H14B . . 126.1 ?
C13B C14B H14B . . 126.1 ?
Fe2 C14B H14B . . 126.0 ?
C14B C15B H15B . . 125.7 ?
C11B C15B H15B . . 125.7 ?
Fe2 C15B H15B . . 126.1 ?
C23B C22B H22B . . 125.7 ?
C21B C22B H22B . . 125.7 ?
Fe2 C22B H22B . . 125.2 ?
C22B C23B H23B . . 126.0 ?
C24B C23B H23B . . 126.0 ?
Fe2 C23B H23B . . 126.5 ?
C25B C24B H24B . . 126.3 ?
C23B C24B H24B . . 126.3 ?
Fe2 C24B H24B . . 126.2 ?
C24B C25B H25B . . 125.2 ?
C21B C25B H25B . . 125.2 ?
Fe2 C25B H25B . . 126.1 ?
C33B C32B H32B . . 119.2 ?
C31B C32B H32B . . 119.2 ?
C32B C33B H33B . . 119.8 ?
C34B C33B H33B . . 119.8 ?
C36B C35B H35B . . 119.7 ?
C34B C35B H35B . . 119.7 ?
C35B C36B H36B . . 119.5 ?
C31B C36B H36B . . 119.5 ?
C43B C42B H42B . . 119.6 ?
C41B C42B H42B . . 119.6 ?
C42B C43B H43B . . 119.6 ?
C44B C43B H43B . . 119.6 ?
C46B C45B H45B . . 119.8 ?
C44B C45B H45B . . 119.8 ?
C45B C46B H46B . . 119.3 ?
C41B C46B H46B . . 119.3 ?

loop_
_geom_bond_atom_site_label_1
_geom_bond_atom_site_label_2
_geom_bond_site_symmetry_2
_geom_bond_distance
_geom_bond_publ_flag
Fe1 C11A . 2.068(3) ?
Fe1 C12A . 2.052(3) ?
Fe1 C13A . 2.043(3) ?
Fe1 C14A . 2.035(3) ?
Fe1 C15A . 2.038(3) ?
Fe1 C21A . 2.067(3) ?
Fe1 C22A . 2.050(3) ?
Fe1 C23A . 2.046(3) ?
Fe1 C24A . 2.036(3) ?
Fe1 C25A . 2.038(3) ?
C1A O1A . 1.209(4) no
C1A O2A . 1.347(4) no
C1A C34A . 1.475(4) no
O2A C2A . 1.457(4) no
C2A C3A . 1.511(5) no
C4A O3A . 1.210(4) no
C4A O4A . 1.344(4) no
C4A C44A . 1.486(4) no
O4A C5A . 1.455(4) no
C5A C6A . 1.505(5) no
C11A C12A . 1.430(4) ?
C11A C15A . 1.438(4) ?
C11A C31A . 1.465(4) ?
C12A C13A . 1.428(4) ?
C13A C14A . 1.424(5) ?
C14A C15A . 1.410(5) ?
C21A C22A . 1.430(4) ?
C21A C25A . 1.438(4) ?
C21A C41A . 1.470(4) ?
C22A C23A . 1.422(4) ?
C23A C24A . 1.424(5) ?
C24A C25A . 1.425(4) ?
C31A C32A . 1.401(4) ?
C31A C36A . 1.400(4) ?
C32A C33A . 1.379(4) ?
C33A C34A . 1.392(4) ?
C34A C35A . 1.397(4) ?
C35A C36A . 1.384(4) ?
C41A C42A . 1.396(4) ?
C41A C46A . 1.397(4) ?
C42A C43A . 1.384(4) ?
C43A C44A . 1.393(4) ?
C44A C45A . 1.391(4) ?
C45A C46A . 1.382(4) ?
Fe1 C11A . 2.068(3) ?
Fe1 C12A . 2.052(3) ?
Fe1 C13A . 2.043(3) ?
Fe1 C14A . 2.035(3) ?
Fe1 C15A . 2.038(3) ?
Fe1 C21A . 2.067(3) ?
Fe1 C22A . 2.050(3) ?
Fe1 C23A . 2.046(3) ?
Fe1 C24A . 2.036(3) ?
Fe1 C25A . 2.038(3) ?
C2A H2A1 . 0.9900 ?
C2A H2A2 . 0.9900 ?
C3A H3A1 . 0.9800 ?
C3A H3A2 . 0.9800 ?
C3A H3A3 . 0.9800 ?
C5A H5A1 . 0.9900 ?
C5A H5A2 . 0.9900 ?
C6A H6A1 . 0.9800 ?
C6A H6A2 . 0.9800 ?
C6A H6A3 . 0.9800 ?
C12A H12A . 0.9500 ?
C13A H13A . 0.9500 ?
C14A H14A . 0.9500 ?
C15A H15A . 0.9500 ?
C22A H22A . 0.9500 ?
C23A H23A . 0.9500 ?
C24A H24A . 0.9500 ?
C25A H25A . 0.9500 ?
C32A H32A . 0.9500 ?
C33A H33A . 0.9500 ?
C35A H35A . 0.9500 ?
C36A H36A . 0.9500 ?
C42A H42A . 0.9500 ?
C43A H43A . 0.9500 ?
C45A H45A . 0.9500 ?
C46A H46A . 0.9500 ?
Fe2 C11B . 2.072(3) ?
Fe2 C12B . 2.045(3) ?
Fe2 C13B . 2.043(3) ?
Fe2 C14B . 2.044(3) ?
Fe2 C15B . 2.050(3) ?
Fe2 C21B . 2.070(3) ?
Fe2 C22B . 2.035(3) ?
Fe2 C23B . 2.042(3) ?
Fe2 C24B . 2.047(3) ?
Fe2 C25B . 2.047(3) ?
C1B O1B . 1.212(4) no
C1B O2B . 1.343(4) no
C1B C34B . 1.481(4) no
O2B C2B . 1.457(4) no
C2B C3B . 1.496(5) no
C4B O3B . 1.213(4) no
C4B O4B . 1.340(4) no
C4B C44B . 1.480(4) no
O4B C5B . 1.444(4) no
C5B C6B . 1.495(5) no
C11B C12B . 1.436(4) ?
C11B C15B . 1.441(4) ?
C11B C31B . 1.463(4) ?
C12B C13B . 1.413(5) ?
C13B C14B . 1.426(5) ?
C14B C15B . 1.422(5) ?
C21B C25B . 1.433(4) ?
C21B C22B . 1.435(4) ?
C21B C41B . 1.464(4) ?
C22B C23B . 1.423(4) ?
C23B C24B . 1.429(4) ?
C24B C25B . 1.414(4) ?
C31B C32B . 1.400(4) ?
C31B C36B . 1.405(4) ?
C32B C33B . 1.377(4) ?
C33B C34B . 1.395(4) ?
C34B C35B . 1.392(4) ?
C35B C36B . 1.386(4) ?
C41B C42B . 1.403(4) ?
C41B C46B . 1.407(4) ?
C42B C43B . 1.383(4) ?
C43B C44B . 1.393(4) ?
C44B C45B . 1.396(4) ?
C45B C46B . 1.372(4) ?
C2B H2B1 . 0.9900 ?
C2B H2B2 . 0.9900 ?
C3B H3B1 . 0.9800 ?
C3B H3B2 . 0.9800 ?
C3B H3B3 . 0.9800 ?
C5B H5B1 . 0.9900 ?
C5B H5B2 . 0.9900 ?
C6B H6B1 . 0.9800 ?
C6B H6B2 . 0.9800 ?
C6B H6B3 . 0.9800 ?
C12B H12B . 0.9500 ?
C13B H13B . 0.9500 ?
C14B H14B . 0.9500 ?
C15B H15B . 0.9500 ?
C22B H22B . 0.9500 ?
C23B H23B . 0.9500 ?
C24B H24B . 0.9500 ?
C25B H25B . 0.9500 ?
C32B H32B . 0.9500 ?
C33B H33B . 0.9500 ?
C35B H35B . 0.9500 ?
C36B H36B . 0.9500 ?
C42B H42B . 0.9500 ?
C43B H43B . 0.9500 ?
C45B H45B . 0.9500 ?
C46B H46B . 0.9500 ?

loop_
_geom_hbond_atom_site_label_D
_geom_hbond_atom_site_label_H
_geom_hbond_atom_site_label_A
_geom_hbond_site_symmetry_A
_geom_hbond_distance_DH
_geom_hbond_distance_HA
_geom_hbond_distance_DA
_geom_hbond_angle_DHA
_geom_hbond_publ_flag
C6A H6A2 O3B 2_665 0.98 2.69 3.613(4) 156 yes
C35A H35A O1B 1_645 0.95 2.64 3.504(4) 151 yes
C15B H15B C32A 1_565 0.95 2.72 3.667(4) 171 yes
C33B H33B O1A 1_565 0.95 2.63 3.476(4) 148 yes

loop_
_geom_torsion_atom_site_label_1
_geom_torsion_atom_site_label_2
_geom_torsion_atom_site_label_3
_geom_torsion_atom_site_label_4
_geom_torsion_site_symmetry_1
_geom_torsion_site_symmetry_2
_geom_torsion_site_symmetry_3
_geom_torsion_site_symmetry_4
_geom_torsion
_geom_torsion_publ_flag
O1A C1A O2A C2A . . . . -6.7(4) no
C34A C1A O2A C2A . . . . 171.4(3) yes
C1A O2A C2A C3A . . . . 172.5(3) no
O3A C4A O4A C5A . . . . -3.5(4) no
C44A C4A O4A C5A . . . . 177.3(2) no
C4A O4A C5A C6A . . . . -87.8(4) yes
C14A Fe1 C11A C12A . . . . -81.4(2) ?
C24A Fe1 C11A C12A . . . . -163.6(3) ?
C25A Fe1 C11A C12A . . . . 161.35(18) ?
C15A Fe1 C11A C12A . . . . -118.9(3) ?
C13A Fe1 C11A C12A . . . . -37.40(18) ?
C23A Fe1 C11A C12A . . . . 42.1(5) ?
C22A Fe1 C11A C12A . . . . 76.7(2) ?
C21A Fe1 C11A C12A . . . . 118.34(19) ?
C14A Fe1 C11A C15A . . . . 37.47(19) ?
C24A Fe1 C11A C15A . . . . -44.7(4) ?
C25A Fe1 C11A C15A . . . . -79.8(2) ?
C13A Fe1 C11A C15A . . . . 81.5(2) ?
C23A Fe1 C11A C15A . . . . 161.0(4) ?
C22A Fe1 C11A C15A . . . . -164.44(18) ?
C12A Fe1 C11A C15A . . . . 118.9(3) ?
C21A Fe1 C11A C15A . . . . -122.78(19) ?
C14A Fe1 C11A C31A . . . . 157.9(3) ?
C24A Fe1 C11A C31A . . . . 75.7(4) ?
C25A Fe1 C11A C31A . . . . 40.7(3) ?
C15A Fe1 C11A C31A . . . . 120.4(3) ?
C13A Fe1 C11A C31A . . . . -158.1(3) ?
C23A Fe1 C11A C31A . . . . -78.6(5) ?
C22A Fe1 C11A C31A . . . . -44.0(3) ?
C12A Fe1 C11A C31A . . . . -120.7(3) ?
C21A Fe1 C11A C31A . . . . -2.4(3) ?
C15A C11A C12A C13A . . . . 0.6(3) ?
C31A C11A C12A C13A . . . . -178.1(3) ?
Fe1 C11A C12A C13A . . . . 58.8(2) ?
C15A C11A C12A Fe1 . . . . -58.2(2) ?
C31A C11A C12A Fe1 . . . . 123.1(3) ?
C14A Fe1 C12A C13A . . . . -38.14(19) ?
C24A Fe1 C12A C13A . . . . 39.9(5) ?
C25A Fe1 C12A C13A . . . . -164.7(3) ?
C15A Fe1 C12A C13A . . . . -81.8(2) ?
C23A Fe1 C12A C13A . . . . 75.0(2) ?
C22A Fe1 C12A C13A . . . . 117.00(19) ?
C21A Fe1 C12A C13A . . . . 159.64(18) ?
C11A Fe1 C12A C13A . . . . -120.0(3) ?
C14A Fe1 C12A C11A . . . . 81.8(2) ?
C24A Fe1 C12A C11A . . . . 159.9(3) ?
C25A Fe1 C12A C11A . . . . -44.7(4) ?
C15A Fe1 C12A C11A . . . . 38.12(18) ?
C13A Fe1 C12A C11A . . . . 120.0(3) ?
C23A Fe1 C12A C11A . . . . -165.07(17) ?
C22A Fe1 C12A C11A . . . . -123.04(18) ?
C21A Fe1 C12A C11A . . . . -80.4(2) ?
C11A C12A C13A C14A . . . . 0.0(3) ?
Fe1 C12A C13A C14A . . . . 59.4(2) ?
C11A C12A C13A Fe1 . . . . -59.4(2) ?
C24A Fe1 C13A C14A . . . . 75.9(2) ?
C25A Fe1 C13A C14A . . . . 43.5(5) ?
C15A Fe1 C13A C14A . . . . -37.26(19) ?
C23A Fe1 C13A C14A . . . . 117.6(2) ?
C22A Fe1 C13A C14A . . . . 159.51(19) ?
C12A Fe1 C13A C14A . . . . -118.6(3) ?
C21A Fe1 C13A C14A . . . . -167.6(3) ?
C11A Fe1 C13A C14A . . . . -81.4(2) ?
C14A Fe1 C13A C12A . . . . 118.6(3) ?
C24A Fe1 C13A C12A . . . . -165.44(18) ?
C25A Fe1 C13A C12A . . . . 162.1(3) ?
C15A Fe1 C13A C12A . . . . 81.37(19) ?
C23A Fe1 C13A C12A . . . . -123.80(19) ?
C22A Fe1 C13A C12A . . . . -81.9(2) ?
C21A Fe1 C13A C12A . . . . -49.0(4) ?
C11A Fe1 C13A C12A . . . . 37.23(18) ?
C12A C13A C14A C15A . . . . -0.5(3) ?
Fe1 C13A C14A C15A . . . . 59.3(2) ?
C12A C13A C14A Fe1 . . . . -59.8(2) ?
C24A Fe1 C14A C15A . . . . 117.8(2) ?
C25A Fe1 C14A C15A . . . . 76.3(2) ?
C13A Fe1 C14A C15A . . . . -119.8(3) ?
C23A Fe1 C14A C15A . . . . 159.95(19) ?
C22A Fe1 C14A C15A . . . . -168.2(3) ?
C12A Fe1 C14A C15A . . . . -81.7(2) ?
C21A Fe1 C14A C15A . . . . 45.1(5) ?
C11A Fe1 C14A C15A . . . . -37.89(18) ?
C24A Fe1 C14A C13A . . . . -122.4(2) ?
C25A Fe1 C14A C13A . . . . -163.93(19) ?
C15A Fe1 C14A C13A . . . . 119.8(3) ?
C23A Fe1 C14A C13A . . . . -80.3(2) ?
C22A Fe1 C14A C13A . . . . -48.4(4) ?
C12A Fe1 C14A C13A . . . . 38.08(19) ?
C21A Fe1 C14A C13A . . . . 164.9(3) ?
C11A Fe1 C14A C13A . . . . 81.9(2) ?
C13A C14A C15A C11A . . . . 0.9(3) ?
Fe1 C14A C15A C11A . . . . 60.2(2) ?
C13A C14A C15A Fe1 . . . . -59.3(2) ?
C12A C11A C15A C14A . . . . -0.9(3) ?
C31A C11A C15A C14A . . . . 177.8(3) ?
Fe1 C11A C15A C14A . . . . -59.5(2) ?
C12A C11A C15A Fe1 . . . . 58.7(2) ?
C31A C11A C15A Fe1 . . . . -122.7(3) ?
C24A Fe1 C15A C14A . . . . -79.6(2) ?
C25A Fe1 C15A C14A . . . . -122.2(2) ?
C13A Fe1 C15A C14A . . . . 37.57(19) ?
C23A Fe1 C15A C14A . . . . -46.1(4) ?
C22A Fe1 C15A C14A . . . . 164.6(4) ?
C12A Fe1 C15A C14A . . . . 81.6(2) ?
C21A Fe1 C15A C14A . . . . -163.76(18) ?
C11A Fe1 C15A C14A . . . . 119.3(3) ?
C14A Fe1 C15A C11A . . . . -119.3(3) ?
C24A Fe1 C15A C11A . . . . 161.03(18) ?
C25A Fe1 C15A C11A . . . . 118.45(19) ?
C13A Fe1 C15A C11A . . . . -81.8(2) ?
C23A Fe1 C15A C11A . . . . -165.4(3) ?
C22A Fe1 C15A C11A . . . . 45.3(5) ?
C12A Fe1 C15A C11A . . . . -37.78(18) ?
C21A Fe1 C15A C11A . . . . 76.9(2) ?
C14A Fe1 C21A C22A . . . . 160.3(4) ?
C24A Fe1 C21A C22A . . . . 81.31(19) ?
C25A Fe1 C21A C22A . . . . 119.3(3) ?
C15A Fe1 C21A C22A . . . . -165.60(17) ?
C13A Fe1 C21A C22A . . . . -45.5(4) ?
C23A Fe1 C21A C22A . . . . 37.33(18) ?
C12A Fe1 C21A C22A . . . . -81.0(2) ?
C11A Fe1 C21A C22A . . . . -123.40(18) ?
C14A Fe1 C21A C25A . . . . 41.0(4) ?
C24A Fe1 C21A C25A . . . . -37.94(18) ?
C15A Fe1 C21A C25A . . . . 75.2(2) ?
C13A Fe1 C21A C25A . . . . -164.7(3) ?
C23A Fe1 C21A C25A . . . . -81.9(2) ?
C22A Fe1 C21A C25A . . . . -119.3(3) ?
C12A Fe1 C21A C25A . . . . 159.79(18) ?
C11A Fe1 C21A C25A . . . . 117.35(19) ?
C14A Fe1 C21A C41A . . . . -79.5(5) ?
C24A Fe1 C21A C41A . . . . -158.5(3) ?
C25A Fe1 C21A C41A . . . . -120.5(3) ?
C15A Fe1 C21A C41A . . . . -45.4(3) ?
C13A Fe1 C21A C41A . . . . 74.7(4) ?
C23A Fe1 C21A C41A . . . . 157.5(3) ?
C22A Fe1 C21A C41A . . . . 120.2(3) ?
C12A Fe1 C21A C41A . . . . 39.3(3) ?
C11A Fe1 C21A C41A . . . . -3.2(3) ?
C25A C21A C22A C23A . . . . -1.1(3) ?
C41A C21A C22A C23A . . . . -178.8(3) ?
Fe1 C21A C22A C23A . . . . -59.1(2) ?
C25A C21A C22A Fe1 . . . . 58.01(19) ?
C41A C21A C22A Fe1 . . . . -119.7(3) ?
C14A Fe1 C22A C23A . . . . -44.3(4) ?
C24A Fe1 C22A C23A . . . . 37.82(19) ?
C25A Fe1 C22A C23A . . . . 82.0(2) ?
C15A Fe1 C22A C23A . . . . 161.3(4) ?
C13A Fe1 C22A C23A . . . . -79.2(2) ?
C12A Fe1 C22A C23A . . . . -122.15(19) ?
C21A Fe1 C22A C23A . . . . 119.9(3) ?
C11A Fe1 C22A C23A . . . . -164.00(19) ?
C14A Fe1 C22A C21A . . . . -164.1(3) ?
C24A Fe1 C22A C21A . . . . -82.05(19) ?
C25A Fe1 C22A C21A . . . . -37.92(17) ?
C15A Fe1 C22A C21A . . . . 41.4(5) ?
C13A Fe1 C22A C21A . . . . 160.93(18) ?
C23A Fe1 C22A C21A . . . . -119.9(3) ?
C12A Fe1 C22A C21A . . . . 117.97(18) ?
C11A Fe1 C22A C21A . . . . 76.1(2) ?
C21A C22A C23A C24A . . . . 0.6(3) ?
Fe1 C22A C23A C24A . . . . -59.0(2) ?
C21A C22A C23A Fe1 . . . . 59.6(2) ?
C14A Fe1 C23A C22A . . . . 161.07(19) ?
C24A Fe1 C23A C22A . . . . -119.2(3) ?
C25A Fe1 C23A C22A . . . . -81.49(19) ?
C15A Fe1 C23A C22A . . . . -166.0(3) ?
C13A Fe1 C23A C22A . . . . 118.71(19) ?
C12A Fe1 C23A C22A . . . . 77.4(2) ?
C21A Fe1 C23A C22A . . . . -37.34(18) ?
C11A Fe1 C23A C22A . . . . 45.4(5) ?
C14A Fe1 C23A C24A . . . . -79.7(2) ?
C25A Fe1 C23A C24A . . . . 37.75(18) ?
C15A Fe1 C23A C24A . . . . -46.7(4) ?
C13A Fe1 C23A C24A . . . . -122.1(2) ?
C22A Fe1 C23A C24A . . . . 119.2(3) ?
C12A Fe1 C23A C24A . . . . -163.31(18) ?
C21A Fe1 C23A C24A . . . . 81.9(2) ?
C11A Fe1 C23A C24A . . . . 164.7(4) ?
C22A C23A C24A C25A . . . . 0.1(3) ?
Fe1 C23A C24A C25A . . . . -59.2(2) ?
C22A C23A C24A Fe1 . . . . 59.4(2) ?
C14A Fe1 C24A C23A . . . . 118.0(2) ?
C25A Fe1 C24A C23A . . . . -119.4(3) ?
C15A Fe1 C24A C23A . . . . 159.76(18) ?
C13A Fe1 C24A C23A . . . . 76.5(2) ?
C22A Fe1 C24A C23A . . . . -37.63(18) ?
C12A Fe1 C24A C23A . . . . 46.3(5) ?
C21A Fe1 C24A C23A . . . . -81.41(19) ?
C11A Fe1 C24A C23A . . . . -167.9(3) ?
C14A Fe1 C24A C25A . . . . -122.65(19) ?
C15A Fe1 C24A C25A . . . . -80.8(2) ?
C13A Fe1 C24A C25A . . . . -164.10(18) ?
C23A Fe1 C24A C25A . . . . 119.4(3) ?
C22A Fe1 C24A C25A . . . . 81.76(19) ?
C12A Fe1 C24A C25A . . . . 165.7(3) ?
C21A Fe1 C24A C25A . . . . 37.99(18) ?
C11A Fe1 C24A C25A . . . . -48.5(4) ?
C23A C24A C25A C21A . . . . -0.8(3) ?
Fe1 C24A C25A C21A . . . . -60.28(19) ?
C23A C24A C25A Fe1 . . . . 59.5(2) ?
C22A C21A C25A C24A . . . . 1.2(3) ?
C41A C21A C25A C24A . . . . 178.9(3) ?
Fe1 C21A C25A C24A . . . . 59.6(2) ?
C22A C21A C25A Fe1 . . . . -58.40(19) ?
C41A C21A C25A Fe1 . . . . 119.3(3) ?
C14A Fe1 C25A C24A . . . . 75.8(2) ?
C15A Fe1 C25A C24A . . . . 117.11(19) ?
C13A Fe1 C25A C24A . . . . 43.1(5) ?
C23A Fe1 C25A C24A . . . . -37.66(18) ?
C22A Fe1 C25A C24A . . . . -81.40(19) ?
C12A Fe1 C25A C24A . . . . -168.0(3) ?
C21A Fe1 C25A C24A . . . . -119.0(3) ?
C11A Fe1 C25A C24A . . . . 159.57(18) ?
C14A Fe1 C25A C21A . . . . -165.21(18) ?
C24A Fe1 C25A C21A . . . . 119.0(3) ?
C15A Fe1 C25A C21A . . . . -123.90(18) ?
C13A Fe1 C25A C21A . . . . 162.0(3) ?
C23A Fe1 C25A C21A . . . . 81.34(19) ?
C22A Fe1 C25A C21A . . . . 37.59(17) ?
C12A Fe1 C25A C21A . . . . -49.0(4) ?
C11A Fe1 C25A C21A . . . . -81.4(2) ?
C12A C11A C31A C36A . . . . -12.6(4) yes
C15A C11A C31A C36A . . . . 169.0(3) ?
Fe1 C11A C31A C36A . . . . 78.6(3) yes
C12A C11A C31A C32A . . . . 166.5(3) ?
C15A C11A C31A C32A . . . . -12.0(4) ?
Fe1 C11A C31A C32A . . . . -102.3(3) ?
C36A C31A C32A C33A . . . . 2.4(4) ?
C11A C31A C32A C33A . . . . -176.7(3) ?
C31A C32A C33A C34A . . . . -0.5(4) ?
C32A C33A C34A C35A . . . . -0.9(4) ?
C32A C33A C34A C1A . . . . 176.5(3) ?
O1A C1A C34A C33A . . . . -4.9(5) ?
O2A C1A C34A C33A . . . . 177.1(3) ?
O1A C1A C34A C35A . . . . 172.4(3) ?
O2A C1A C34A C35A . . . . -5.6(4) ?
C33A C34A C35A C36A . . . . 0.5(4) ?
C1A C34A C35A C36A . . . . -176.8(3) ?
C34A C35A C36A C31A . . . . 1.4(4) ?
C32A C31A C36A C35A . . . . -2.8(4) ?
C11A C31A C36A C35A . . . . 176.3(3) ?
C22A C21A C41A C42A . . . . 164.4(3) ?
C25A C21A C41A C42A . . . . -12.9(4) ?
Fe1 C21A C41A C42A . . . . 75.5(3) ?
C22A C21A C41A C46A . . . . -15.0(4) ?
C25A C21A C41A C46A . . . . 167.8(3) ?
Fe1 C21A C41A C46A . . . . -103.9(3) ?
C46A C41A C42A C43A . . . . 1.5(4) ?
C21A C41A C42A C43A . . . . -177.9(3) ?
C41A C42A C43A C44A . . . . -0.4(4) ?
C42A C43A C44A C45A . . . . -1.1(4) ?
C42A C43A C44A C4A . . . . 176.8(3) ?
O3A C4A C44A C45A . . . . -4.7(5) ?
O4A C4A C44A C45A . . . . 174.5(3) ?
O3A C4A C44A C43A . . . . 177.5(3) ?
O4A C4A C44A C43A . . . . -3.4(4) ?
C43A C44A C45A C46A . . . . 1.5(4) ?
C4A C44A C45A C46A . . . . -176.4(3) ?
C44A C45A C46A C41A . . . . -0.5(4) ?
C42A C41A C46A C45A . . . . -1.0(4) ?
C21A C41A C46A C45A . . . . 178.4(3) ?
O1B C1B O2B C2B . . . . 5.5(4) no
C34B C1B O2B C2B . . . . -173.8(3) yes
C1B O2B C2B C3B . . . . -170.7(3) no
O3B C4B O4B C5B . . . . 2.6(5) no
C44B C4B O4B C5B . . . . -178.4(3) no
C4B O4B C5B C6B . . . . 85.7(4) yes
C22B Fe2 C11B C12B . . . . 79.3(2) ?
C23B Fe2 C11B C12B . . . . 44.2(4) ?
C13B Fe2 C11B C12B . . . . -37.31(19) ?
C14B Fe2 C11B C12B . . . . -81.3(2) ?
C25B Fe2 C11B C12B . . . . 163.99(18) ?
C24B Fe2 C11B C12B . . . . -160.7(3) ?
C15B Fe2 C11B C12B . . . . -118.7(3) ?
C21B Fe2 C11B C12B . . . . 122.17(19) ?
C22B Fe2 C11B C15B . . . . -161.94(18) ?
C23B Fe2 C11B C15B . . . . 162.9(3) ?
C13B Fe2 C11B C15B . . . . 81.4(2) ?
C14B Fe2 C11B C15B . . . . 37.38(19) ?
C12B Fe2 C11B C15B . . . . 118.7(3) ?
C25B Fe2 C11B C15B . . . . -77.3(2) ?
C24B Fe2 C11B C15B . . . . -42.0(4) ?
C21B Fe2 C11B C15B . . . . -119.12(19) ?
C22B Fe2 C11B C31B . . . . -41.4(3) ?
C23B Fe2 C11B C31B . . . . -76.5(4) ?
C13B Fe2 C11B C31B . . . . -158.0(3) ?
C14B Fe2 C11B C31B . . . . 158.0(3) ?
C12B Fe2 C11B C31B . . . . -120.7(3) ?
C25B Fe2 C11B C31B . . . . 43.3(3) ?
C24B Fe2 C11B C31B . . . . 78.6(5) ?
C15B Fe2 C11B C31B . . . . 120.6(3) ?
C21B Fe2 C11B C31B . . . . 1.5(3) ?
C15B C11B C12B C13B . . . . 1.0(3) ?
C31B C11B C12B C13B . . . . -177.6(3) ?
Fe2 C11B C12B C13B . . . . 59.5(2) ?
C15B C11B C12B Fe2 . . . . -58.5(2) ?
C31B C11B C12B Fe2 . . . . 122.9(3) ?
C22B Fe2 C12B C13B . . . . 121.3(2) ?
C23B Fe2 C12B C13B . . . . 78.8(2) ?
C14B Fe2 C12B C13B . . . . -37.7(2) ?
C25B Fe2 C12B C13B . . . . -165.3(4) ?
C24B Fe2 C12B C13B . . . . 44.6(4) ?
C15B Fe2 C12B C13B . . . . -81.5(2) ?
C21B Fe2 C12B C13B . . . . 163.05(19) ?
C11B Fe2 C12B C13B . . . . -119.6(3) ?
C22B Fe2 C12B C11B . . . . -119.08(19) ?
C23B Fe2 C12B C11B . . . . -161.59(18) ?
C13B Fe2 C12B C11B . . . . 119.6(3) ?
C14B Fe2 C12B C11B . . . . 82.0(2) ?
C25B Fe2 C12B C11B . . . . -45.7(5) ?
C24B Fe2 C12B C11B . . . . 164.2(3) ?
C15B Fe2 C12B C11B . . . . 38.13(18) ?
C21B Fe2 C12B C11B . . . . -77.3(2) ?
C11B C12B C13B C14B . . . . -0.9(3) ?
Fe2 C12B C13B C14B . . . . 59.1(2) ?
C11B C12B C13B Fe2 . . . . -60.0(2) ?
C22B Fe2 C13B C12B . . . . -77.2(2) ?
C23B Fe2 C13B C12B . . . . -118.8(2) ?
C14B Fe2 C13B C12B . . . . 119.6(3) ?
C25B Fe2 C13B C12B . . . . 168.2(3) ?
C24B Fe2 C13B C12B . . . . -160.95(18) ?
C15B Fe2 C13B C12B . . . . 81.8(2) ?
C21B Fe2 C13B C12B . . . . -45.8(5) ?
C11B Fe2 C13B C12B . . . . 37.64(19) ?
C22B Fe2 C13B C14B . . . . 163.11(19) ?
C23B Fe2 C13B C14B . . . . 121.6(2) ?
C12B Fe2 C13B C14B . . . . -119.6(3) ?
C25B Fe2 C13B C14B . . . . 48.6(4) ?
C24B Fe2 C13B C14B . . . . 79.4(2) ?
C15B Fe2 C13B C14B . . . . -37.86(19) ?
C21B Fe2 C13B C14B . . . . -165.4(3) ?
C11B Fe2 C13B C14B . . . . -82.0(2) ?
C12B C13B C14B C15B . . . . 0.4(3) ?
Fe2 C13B C14B C15B . . . . 59.7(2) ?
C12B C13B C14B Fe2 . . . . -59.3(2) ?
C22B Fe2 C14B C15B . . . . -163.4(3) ?
C23B Fe2 C14B C15B . . . . 164.47(18) ?
C13B Fe2 C14B C15B . . . . -118.9(3) ?
C12B Fe2 C14B C15B . . . . -81.6(2) ?
C25B Fe2 C14B C15B . . . . 81.4(2) ?
C24B Fe2 C14B C15B . . . . 122.77(19) ?
C21B Fe2 C14B C15B . . . . 48.3(4) ?
C11B Fe2 C14B C15B . . . . -37.62(18) ?
C22B Fe2 C14B C13B . . . . -44.6(5) ?
C23B Fe2 C14B C13B . . . . -76.7(2) ?
C12B Fe2 C14B C13B . . . . 37.28(19) ?
C25B Fe2 C14B C13B . . . . -159.80(19) ?
C24B Fe2 C14B C13B . . . . -118.4(2) ?
C15B Fe2 C14B C13B . . . . 118.9(3) ?
C21B Fe2 C14B C13B . . . . 167.2(3) ?
C11B Fe2 C14B C13B . . . . 81.2(2) ?
C13B C14B C15B C11B . . . . 0.2(3) ?
Fe2 C14B C15B C11B . . . . 59.7(2) ?
C13B C14B C15B Fe2 . . . . -59.5(2) ?
C12B C11B C15B C14B . . . . -0.7(3) ?
C31B C11B C15B C14B . . . . 177.9(3) ?
Fe2 C11B C15B C14B . . . . -59.1(2) ?
C12B C11B C15B Fe2 . . . . 58.4(2) ?
C31B C11B C15B Fe2 . . . . -123.0(3) ?
C22B Fe2 C15B C14B . . . . 164.6(3) ?
C23B Fe2 C15B C14B . . . . -40.9(4) ?
C13B Fe2 C15B C14B . . . . 38.05(19) ?
C12B Fe2 C15B C14B . . . . 81.7(2) ?
C25B Fe2 C15B C14B . . . . -117.6(2) ?
C24B Fe2 C15B C14B . . . . -75.6(2) ?
C21B Fe2 C15B C14B . . . . -160.33(19) ?
C11B Fe2 C15B C14B . . . . 119.7(3) ?
C22B Fe2 C15B C11B . . . . 44.9(4) ?
C23B Fe2 C15B C11B . . . . -160.6(3) ?
C13B Fe2 C15B C11B . . . . -81.6(2) ?
C14B Fe2 C15B C11B . . . . -119.7(3) ?
C12B Fe2 C15B C11B . . . . -38.02(18) ?
C25B Fe2 C15B C11B . . . . 122.68(18) ?
C24B Fe2 C15B C11B . . . . 164.75(17) ?
C21B Fe2 C15B C11B . . . . 80.0(2) ?
C22B Fe2 C21B C25B . . . . -118.6(3) ?
C23B Fe2 C21B C25B . . . . -80.81(19) ?
C13B Fe2 C21B C25B . . . . -160.4(4) ?
C14B Fe2 C21B C25B . . . . 45.3(4) ?
C12B Fe2 C21B C25B . . . . 165.32(18) ?
C24B Fe2 C21B C25B . . . . -36.77(18) ?
C15B Fe2 C21B C25B . . . . 80.5(2) ?
C11B Fe2 C21B C25B . . . . 123.21(18) ?
C23B Fe2 C21B C22B . . . . 37.77(18) ?
C13B Fe2 C21B C22B . . . . -41.8(4) ?
C14B Fe2 C21B C22B . . . . 163.8(3) ?
C12B Fe2 C21B C22B . . . . -76.1(2) ?
C25B Fe2 C21B C22B . . . . 118.6(3) ?
C24B Fe2 C21B C22B . . . . 81.81(19) ?
C15B Fe2 C21B C22B . . . . -160.93(18) ?
C11B Fe2 C21B C22B . . . . -118.21(18) ?
C22B Fe2 C21B C41B . . . . 120.9(3) ?
C23B Fe2 C21B C41B . . . . 158.7(3) ?
C13B Fe2 C21B C41B . . . . 79.1(5) ?
C14B Fe2 C21B C41B . . . . -75.2(4) ?
C12B Fe2 C21B C41B . . . . 44.8(3) ?
C25B Fe2 C21B C41B . . . . -120.5(3) ?
C24B Fe2 C21B C41B . . . . -157.3(3) ?
C15B Fe2 C21B C41B . . . . -40.0(3) ?
C11B Fe2 C21B C41B . . . . 2.7(3) ?
C25B C21B C22B C23B . . . . -1.3(3) ?
C41B C21B C22B C23B . . . . -179.2(3) ?
Fe2 C21B C22B C23B . . . . -59.8(2) ?
C25B C21B C22B Fe2 . . . . 58.49(19) ?
C41B C21B C22B Fe2 . . . . -119.3(3) ?
C13B Fe2 C22B C23B . . . . -76.3(2) ?
C14B Fe2 C22B C23B . . . . -43.0(4) ?
C12B Fe2 C22B C23B . . . . -117.78(19) ?
C25B Fe2 C22B C23B . . . . 81.19(19) ?
C24B Fe2 C22B C23B . . . . 37.65(18) ?
C15B Fe2 C22B C23B . . . . 166.9(3) ?
C21B Fe2 C22B C23B . . . . 119.2(3) ?
C11B Fe2 C22B C23B . . . . -160.05(18) ?
C23B Fe2 C22B C21B . . . . -119.2(3) ?
C13B Fe2 C22B C21B . . . . 164.49(18) ?
C14B Fe2 C22B C21B . . . . -162.2(3) ?
C12B Fe2 C22B C21B . . . . 122.99(18) ?
C25B Fe2 C22B C21B . . . . -38.04(17) ?
C24B Fe2 C22B C21B . . . . -81.58(18) ?
C15B Fe2 C22B C21B . . . . 47.7(4) ?
C11B Fe2 C22B C21B . . . . 80.7(2) ?
C21B C22B C23B C24B . . . . 1.3(3) ?
Fe2 C22B C23B C24B . . . . -59.2(2) ?
C21B C22B C23B Fe2 . . . . 60.5(2) ?
C13B Fe2 C23B C22B . . . . 122.04(19) ?
C14B Fe2 C23B C22B . . . . 163.65(18) ?
C12B Fe2 C23B C22B . . . . 80.5(2) ?
C25B Fe2 C23B C22B . . . . -81.74(19) ?
C24B Fe2 C23B C22B . . . . -119.5(3) ?
C15B Fe2 C23B C22B . . . . -165.8(3) ?
C21B Fe2 C23B C22B . . . . -37.82(17) ?
C11B Fe2 C23B C22B . . . . 48.3(4) ?
C22B Fe2 C23B C24B . . . . 119.5(3) ?
C13B Fe2 C23B C24B . . . . -118.42(19) ?
C14B Fe2 C23B C24B . . . . -76.8(2) ?
C12B Fe2 C23B C24B . . . . -160.00(18) ?
C25B Fe2 C23B C24B . . . . 37.80(17) ?
C15B Fe2 C23B C24B . . . . -46.2(4) ?
C21B Fe2 C23B C24B . . . . 81.72(19) ?
C11B Fe2 C23B C24B . . . . 167.8(3) ?
C22B C23B C24B C25B . . . . -0.7(3) ?
Fe2 C23B C24B C25B . . . . -59.7(2) ?
C22B C23B C24B Fe2 . . . . 58.9(2) ?
C22B Fe2 C24B C25B . . . . 81.05(19) ?
C23B Fe2 C24B C25B . . . . 118.6(3) ?
C13B Fe2 C24B C25B . . . . -161.98(18) ?
C14B Fe2 C24B C25B . . . . -119.84(19) ?
C12B Fe2 C24B C25B . . . . 165.9(3) ?
C15B Fe2 C24B C25B . . . . -78.7(2) ?
C21B Fe2 C24B C25B . . . . 37.03(18) ?
C11B Fe2 C24B C25B . . . . -46.9(4) ?
C22B Fe2 C24B C23B . . . . -37.60(18) ?
C13B Fe2 C24B C23B . . . . 79.4(2) ?
C14B Fe2 C24B C23B . . . . 121.5(2) ?
C12B Fe2 C24B C23B . . . . 47.3(4) ?
C25B Fe2 C24B C23B . . . . -118.6(3) ?
C15B Fe2 C24B C23B . . . . 162.68(18) ?
C21B Fe2 C24B C23B . . . . -81.62(19) ?
C11B Fe2 C24B C23B . . . . -165.6(3) ?
C23B C24B C25B C21B . . . . -0.1(3) ?
Fe2 C24B C25B C21B . . . . -59.5(2) ?
C23B C24B C25B Fe2 . . . . 59.4(2) ?
C22B C21B C25B C24B . . . . 0.9(3) ?
C41B C21B C25B C24B . . . . 178.7(3) ?
Fe2 C21B C25B C24B . . . . 59.0(2) ?
C22B C21B C25B Fe2 . . . . -58.15(19) ?
C41B C21B C25B Fe2 . . . . 119.7(3) ?
C22B Fe2 C25B C24B . . . . -82.4(2) ?
C23B Fe2 C25B C24B . . . . -38.25(19) ?
C13B Fe2 C25B C24B . . . . 42.7(4) ?
C14B Fe2 C25B C24B . . . . 77.9(2) ?
C12B Fe2 C25B C24B . . . . -162.1(4) ?
C15B Fe2 C25B C24B . . . . 120.68(19) ?
C21B Fe2 C25B C24B . . . . -120.6(3) ?
C11B Fe2 C25B C24B . . . . 163.02(18) ?
C22B Fe2 C25B C21B . . . . 38.22(18) ?
C23B Fe2 C25B C21B . . . . 82.35(19) ?
C13B Fe2 C25B C21B . . . . 163.3(3) ?
C14B Fe2 C25B C21B . . . . -161.48(18) ?
C12B Fe2 C25B C21B . . . . -41.5(5) ?
C24B Fe2 C25B C21B . . . . 120.6(3) ?
C15B Fe2 C25B C21B . . . . -118.72(19) ?
C11B Fe2 C25B C21B . . . . -76.4(2) ?
C12B C11B C31B C32B . . . . -168.8(3) yes
C15B C11B C31B C32B . . . . 12.8(5) ?
Fe2 C11B C31B C32B . . . . -78.0(4) yes
C12B C11B C31B C36B . . . . 13.0(5) ?
C15B C11B C31B C36B . . . . -165.3(3) ?
Fe2 C11B C31B C36B . . . . 103.8(3) ?
C36B C31B C32B C33B . . . . 1.7(4) ?
C11B C31B C32B C33B . . . . -176.5(3) ?
C31B C32B C33B C34B . . . . -0.9(4) ?
C32B C33B C34B C35B . . . . -0.5(4) ?
C32B C33B C34B C1B . . . . 176.5(3) ?
O1B C1B C34B C35B . . . . 5.4(5) ?
O2B C1B C34B C35B . . . . -175.3(3) ?
O1B C1B C34B C33B . . . . -171.6(3) ?
O2B C1B C34B C33B . . . . 7.7(4) ?
C33B C34B C35B C36B . . . . 1.0(4) ?
C1B C34B C35B C36B . . . . -176.1(3) ?
C34B C35B C36B C31B . . . . -0.1(4) ?
C32B C31B C36B C35B . . . . -1.2(4) ?
C11B C31B C36B C35B . . . . 177.0(3) ?
C25B C21B C41B C42B . . . . 15.8(4) ?
C22B C21B C41B C42B . . . . -166.8(3) ?
Fe2 C21B C41B C42B . . . . 104.7(3) ?
C25B C21B C41B C46B . . . . -162.7(3) ?
C22B C21B C41B C46B . . . . 14.7(4) ?
Fe2 C21B C41B C46B . . . . -73.8(3) ?
C46B C41B C42B C43B . . . . 0.3(4) ?
C21B C41B C42B C43B . . . . -178.3(3) ?
C41B C42B C43B C44B . . . . 0.6(4) ?
C42B C43B C44B C45B . . . . -1.4(4) ?
C42B C43B C44B C4B . . . . 176.5(3) ?
O3B C4B C44B C43B . . . . 3.4(5) ?
O4B C4B C44B C43B . . . . -175.6(3) ?
O3B C4B C44B C45B . . . . -178.7(3) ?
O4B C4B C44B C45B . . . . 2.3(4) ?
C43B C44B C45B C46B . . . . 1.3(4) ?
C4B C44B C45B C46B . . . . -176.6(3) ?
C44B C45B C46B C41B . . . . -0.4(4) ?
C42B C41B C46B C45B . . . . -0.4(4) ?
C21B C41B C46B C45B . . . . 178.2(3) ?
